data_4313022
loop_
_publ_author_name
'Dmitry V. Yandulov'
'Richard R. Schrock'
'Arnold L. Rheingold'
'Christopher Ceccarelli'
'William M. Davis'

_publ_section_title
;
 Synthesis and Reactions of Molybdenum Triamidoamine Complexes Containing
 Hexaisopropylterphenyl Substituents
;
_journal_name_full 'Inorganic Chemistry'
_journal_page_first 796
_journal_page_last 813
_journal_paper_doi 10.1021/ic020505l
_journal_volume 42
_journal_year 2003
_chemical_formula_sum 'C114 H159 Mo N6'
_chemical_formula_weight 1709.41
_chemical_name_systematic
;
  ?
;
_space_group_IT_number 15
_symmetry_cell_setting monoclinic
_symmetry_space_group_name_Hall '-C 2yc'
_symmetry_space_group_name_H-M 'C 1 2/c 1'
_atom_sites_solution_hydrogens geom
_atom_sites_solution_primary direct
_atom_sites_solution_secondary difmap
_audit_creation_method SHELXL-97
_cell_angle_alpha 90.00
_cell_angle_beta 99.377(4)
_cell_angle_gamma 90.00
_cell_formula_units_Z 8
_cell_length_a 33.485(6)
_cell_length_b 20.426(4)
_cell_length_c 39.081(7)
_cell_measurement_temperature 183(2)
_cell_volume 26373(8)
_computing_cell_refinement 'Bruker SMART'
_computing_data_collection 'Bruker SMART'
_computing_data_reduction 'Bruker SHELXTL'
_computing_molecular_graphics 'Bruker SHELXTL'
_computing_publication_material 'Bruker SHELXTL'
_computing_structure_refinement 'SHELXL-97 (Sheldrick, 1997)'
_computing_structure_solution 'SHELXS-97 (Sheldrick, 1990)'
_diffrn_ambient_temperature 183(2)
_diffrn_measured_fraction_theta_full 0.995
_diffrn_measured_fraction_theta_max 0.995
_diffrn_measurement_device_type 'CCD area detector'
_diffrn_measurement_method 'phi and omega scans'
_diffrn_radiation_monochromator graphite
_diffrn_radiation_source 'fine-focus sealed tube'
_diffrn_radiation_type MoK\a
_diffrn_radiation_wavelength 0.71073
_diffrn_reflns_av_R_equivalents 0.1385
_diffrn_reflns_av_sigmaI/netI 0.0960
_diffrn_reflns_limit_h_max 31
_diffrn_reflns_limit_h_min -32
_diffrn_reflns_limit_k_max 18
_diffrn_reflns_limit_k_min -19
_diffrn_reflns_limit_l_max 37
_diffrn_reflns_limit_l_min -27
_diffrn_reflns_number 37694
_diffrn_reflns_theta_full 20.00
_diffrn_reflns_theta_max 20.00
_diffrn_reflns_theta_min 1.99
_exptl_absorpt_coefficient_mu 0.137
_exptl_absorpt_correction_type none
_exptl_crystal_density_diffrn 0.861
_exptl_crystal_density_method 'not measured'
_exptl_crystal_F_000 7416
_exptl_crystal_size_max 0.26
_exptl_crystal_size_mid 0.11
_exptl_crystal_size_min 0.10
_refine_diff_density_max 0.780
_refine_diff_density_min -0.407
_refine_diff_density_rms 0.063
_refine_ls_extinction_coef 0.00052(5)
_refine_ls_extinction_expression Fc^*^=kFc[1+0.001xFc^2^\l^3^/sin(2\q)]^-1/4^
_refine_ls_extinction_method SHELXL
_refine_ls_goodness_of_fit_ref 1.051
_refine_ls_hydrogen_treatment mixed
_refine_ls_matrix_type full
_refine_ls_number_parameters 1127
_refine_ls_number_reflns 12263
_refine_ls_number_restraints 0
_refine_ls_restrained_S_all 1.051
_refine_ls_R_factor_all 0.1028
_refine_ls_R_factor_gt 0.0723
_refine_ls_shift/su_max 0.013
_refine_ls_shift/su_mean 0.001
_refine_ls_structure_factor_coef Fsqd
_refine_ls_weighting_details 'calc w=1/[\s^2^(Fo^2^)+(0.1142P)^2^+3.7173P] where P=(Fo^2^+2Fc^2^)/3'
_refine_ls_weighting_scheme calc
_refine_ls_wR_factor_gt 0.1745
_refine_ls_wR_factor_ref 0.1900
_reflns_number_gt 8794
_reflns_number_total 12263
_reflns_threshold_expression >2sigma(I)
_cod_data_source_file ic020505l_3.cif
_cod_data_source_block MoN2
_cod_depositor_comments
;
The following automatic conversions were performed:

'_symmetry_cell_setting' value 'Monoclinic' changed to 'monoclinic'
according to the built-in table from CIF Core dictionary named
'cif_core.dic' version 2.4.1 from 2010-06-29.

Automatic conversion script
Id: cif_fix_values 1646 2011-03-28 12:23:43Z adriana 
;
_cod_original_cell_volume 26372(8)
_cod_database_code 4313022

loop_
_symmetry_equiv_pos_as_xyz
'x, y, z'
'-x, y, -z+1/2'
'x+1/2, y+1/2, z'
'-x+1/2, y+1/2, -z+1/2'
'-x, -y, -z'
'x, -y, z-1/2'
'-x+1/2, -y+1/2, -z'
'x+1/2, -y+1/2, z-1/2'

loop_
_atom_site_label
_atom_site_type_symbol
_atom_site_fract_x
_atom_site_fract_y
_atom_site_fract_z
_atom_site_U_iso_or_equiv
_atom_site_adp_type
_atom_site_occupancy
_atom_site_symmetry_multiplicity
_atom_site_calc_flag
_atom_site_refinement_flags
_atom_site_disorder_assembly
_atom_site_disorder_group
Mo1 Mo 0.273314(15) 0.53796(2) 0.833724(11) 0.0365(2) Uani 1 1 d . . .
N1 N 0.23357(14) 0.5646(2) 0.86357(11) 0.0440(12) Uani 1 1 d . . .
N2 N 0.25259(13) 0.5144(2) 0.78502(10) 0.0366(11) Uani 1 1 d . . .
N3 N 0.32800(13) 0.5767(2) 0.84298(11) 0.0405(12) Uani 1 1 d . . .
N4 N 0.25886(14) 0.6363(2) 0.81319(10) 0.0411(12) Uani 1 1 d . . .
N5 N 0.28624(17) 0.4498(3) 0.85233(14) 0.0616(17) Uani 1 1 d . . .
N6 N 0.2933(2) 0.4025(4) 0.86276(17) 0.0892(19) Uani 1 1 d . . .
C1 C 0.2102(2) 0.6240(3) 0.85259(15) 0.0561(17) Uani 1 1 d . . .
H1A H 0.2001 0.6440 0.8726 0.067 Uiso 1 1 calc R . .
H1B H 0.1866 0.6130 0.8348 0.067 Uiso 1 1 calc R . .
C2 C 0.23768(19) 0.6712(3) 0.83793(14) 0.0516(17) Uani 1 1 d . . .
H2A H 0.2216 0.7077 0.8260 0.062 Uiso 1 1 calc R . .
H2B H 0.2576 0.6898 0.8569 0.062 Uiso 1 1 calc R . .
C3 C 0.24623(19) 0.5704(3) 0.75998(13) 0.0474(16) Uani 1 1 d . . .
H3A H 0.2256 0.5589 0.7398 0.057 Uiso 1 1 calc R . .
H3B H 0.2718 0.5810 0.7516 0.057 Uiso 1 1 calc R . .
C4 C 0.23232(18) 0.6281(3) 0.77881(14) 0.0499(16) Uani 1 1 d . . .
H4A H 0.2333 0.6682 0.7648 0.060 Uiso 1 1 calc R . .
H4B H 0.2040 0.6213 0.7822 0.060 Uiso 1 1 calc R . .
C5 C 0.33012(18) 0.6478(3) 0.83880(15) 0.0495(16) Uani 1 1 d . . .
H5A H 0.3571 0.6603 0.8337 0.059 Uiso 1 1 calc R . .
H5B H 0.3260 0.6699 0.8605 0.059 Uiso 1 1 calc R . .
C6 C 0.29759(18) 0.6692(3) 0.80928(15) 0.0501(16) Uani 1 1 d . . .
H6A H 0.2942 0.7173 0.8098 0.060 Uiso 1 1 calc R . .
H6B H 0.3055 0.6570 0.7868 0.060 Uiso 1 1 calc R . .
C7 C 0.21739(19) 0.5250(3) 0.88878(14) 0.0436(15) Uani 1 1 d . . .
C8 C 0.24163(17) 0.5044(3) 0.91830(14) 0.0412(15) Uani 1 1 d . . .
H8 H 0.2696 0.5153 0.9221 0.049 Uiso 1 1 calc R . .
C9 C 0.22577(18) 0.4677(3) 0.94282(13) 0.0418(15) Uani 1 1 d . . .
C10 C 0.18572(18) 0.4510(3) 0.93693(14) 0.0438(15) Uani 1 1 d . . .
H10 H 0.1752 0.4250 0.9535 0.053 Uiso 1 1 calc R . .
C11 C 0.16008(18) 0.4712(3) 0.90721(15) 0.0459(15) Uani 1 1 d . . .
C12 C 0.1766(2) 0.5082(3) 0.88285(15) 0.0492(16) Uani 1 1 d . . .
H12 H 0.1598 0.5219 0.8621 0.059 Uiso 1 1 calc R . .
C13 C 0.25160(17) 0.4462(3) 0.97683(14) 0.0452(15) Uani 1 1 d . . .
C14 C 0.27186(17) 0.3864(3) 0.97858(14) 0.0462(16) Uani 1 1 d . . .
C15 C 0.29341(18) 0.3663(3) 1.01030(16) 0.0499(16) Uani 1 1 d . . .
H15 H 0.3072 0.3255 1.0115 0.060 Uiso 1 1 calc R . .
C16 C 0.29562(18) 0.4027(3) 1.03975(15) 0.0526(16) Uani 1 1 d . . .
C17 C 0.27600(19) 0.4619(4) 1.03752(15) 0.0587(18) Uani 1 1 d . . .
H17 H 0.2773 0.4879 1.0578 0.070 Uiso 1 1 calc R . .
C18 C 0.25400(19) 0.4853(3) 1.00626(15) 0.0546(17) Uani 1 1 d . . .
C19 C 0.27050(19) 0.3426(3) 0.94652(14) 0.0494(16) Uani 1 1 d . . .
H19 H 0.2574 0.3680 0.9259 0.059 Uiso 1 1 calc R . .
C20 C 0.2451(3) 0.2827(4) 0.94956(18) 0.099(3) Uani 1 1 d . . .
H20A H 0.2576 0.2565 0.9695 0.149 Uiso 1 1 calc R . .
H20B H 0.2433 0.2566 0.9283 0.149 Uiso 1 1 calc R . .
H20C H 0.2179 0.2961 0.9529 0.149 Uiso 1 1 calc R . .
C21 C 0.3127(2) 0.3253(4) 0.94100(18) 0.089(2) Uani 1 1 d . . .
H21A H 0.3282 0.3655 0.9395 0.134 Uiso 1 1 calc R . .
H21B H 0.3113 0.3003 0.9194 0.134 Uiso 1 1 calc R . .
H21C H 0.3259 0.2988 0.9605 0.134 Uiso 1 1 calc R . .
C22 C 0.3199(2) 0.3780(3) 1.07357(15) 0.0613(18) Uani 1 1 d . . .
H22 H 0.3175 0.3293 1.0727 0.074 Uiso 1 1 calc R . .
C23 C 0.3648(2) 0.3926(4) 1.07477(18) 0.086(2) Uani 1 1 d . . .
H23A H 0.3737 0.3749 1.0540 0.129 Uiso 1 1 calc R . .
H23B H 0.3804 0.3723 1.0954 0.129 Uiso 1 1 calc R . .
H23C H 0.3691 0.4401 1.0757 0.129 Uiso 1 1 calc R . .
C24 C 0.3047(2) 0.3985(4) 1.10513(18) 0.093(3) Uani 1 1 d . . .
H24A H 0.3067 0.4462 1.1075 0.140 Uiso 1 1 calc R . .
H24B H 0.3208 0.3778 1.1254 0.140 Uiso 1 1 calc R . .
H24C H 0.2763 0.3852 1.1035 0.140 Uiso 1 1 calc R . .
C25 C 0.2319(2) 0.5506(4) 1.00534(17) 0.075(2) Uani 1 1 d . . .
H25 H 0.2245 0.5633 0.9804 0.090 Uiso 1 1 calc R . .
C26 C 0.2577(3) 0.6051(4) 1.02336(18) 0.090(2) Uani 1 1 d . . .
H26A H 0.2597 0.6003 1.0485 0.134 Uiso 1 1 calc R . .
H26B H 0.2453 0.6474 1.0161 0.134 Uiso 1 1 calc R . .
H26C H 0.2848 0.6029 1.0171 0.134 Uiso 1 1 calc R . .
C27 C 0.1922(3) 0.5432(5) 1.0197(2) 0.113(3) Uani 1 1 d . . .
H27A H 0.1766 0.5067 1.0080 0.170 Uiso 1 1 calc R . .
H27B H 0.1765 0.5837 1.0156 0.170 Uiso 1 1 calc R . .
H27C H 0.1982 0.5345 1.0447 0.170 Uiso 1 1 calc R . .
C28 C 0.1160(2) 0.4541(3) 0.90075(16) 0.0601(18) Uani 1 1 d . . .
C29 C 0.1023(2) 0.3965(3) 0.88236(16) 0.0591(18) Uani 1 1 d . . .
C30 C 0.0618(3) 0.3859(4) 0.8762(2) 0.099(3) Uani 1 1 d . . .
H30 H 0.0521 0.3484 0.8630 0.119 Uiso 1 1 calc R . .
C31 C 0.0343(2) 0.4256(6) 0.8878(3) 0.127(4) Uani 1 1 d . . .
C32 C 0.0485(3) 0.4821(4) 0.9055(3) 0.103(3) Uani 1 1 d . . .
H32 H 0.0296 0.5116 0.9127 0.123 Uiso 1 1 calc R . .
C33 C 0.0892(2) 0.4967(3) 0.91307(18) 0.0657(19) Uani 1 1 d . . .
C34 C 0.1310(2) 0.3497(3) 0.86883(18) 0.068(2) Uani 1 1 d . . .
H34 H 0.1592 0.3625 0.8792 0.082 Uiso 1 1 calc R . .
C35 C 0.1272(3) 0.3563(4) 0.8297(2) 0.107(3) Uani 1 1 d . . .
H35A H 0.1459 0.3258 0.8211 0.161 Uiso 1 1 calc R . .
H35B H 0.1340 0.4012 0.8238 0.161 Uiso 1 1 calc R . .
H35C H 0.0994 0.3463 0.8188 0.161 Uiso 1 1 calc R . .
C36 C 0.1248(3) 0.2788(4) 0.8789(2) 0.114(3) Uani 1 1 d . . .
H36A H 0.1323 0.2739 0.9041 0.171 Uiso 1 1 calc R . .
H36B H 0.1417 0.2501 0.8672 0.171 Uiso 1 1 calc R . .
H36C H 0.0963 0.2668 0.8720 0.171 Uiso 1 1 calc R . .
C37 C 0.1028(2) 0.5581(4) 0.9324(2) 0.080(2) Uani 1 1 d . . .
H37 H 0.1328 0.5554 0.9393 0.096 Uiso 1 1 calc R . .
C38 C 0.0850(3) 0.5667(5) 0.9647(3) 0.119(3) Uani 1 1 d . . .
H38A H 0.0559 0.5750 0.9586 0.179 Uiso 1 1 calc R . .
H38B H 0.0981 0.6039 0.9779 0.179 Uiso 1 1 calc R . .
H38C H 0.0895 0.5269 0.9787 0.179 Uiso 1 1 calc R . .
C39 C 0.0938(3) 0.6174(4) 0.9093(3) 0.133(4) Uani 1 1 d . . .
H39A H 0.1059 0.6116 0.8883 0.200 Uiso 1 1 calc R . .
H39B H 0.1052 0.6565 0.9217 0.200 Uiso 1 1 calc R . .
H39C H 0.0644 0.6225 0.9029 0.200 Uiso 1 1 calc R . .
C40 C -0.0139(4) 0.4103(9) 0.8755(5) 0.210(9) Uani 1 1 d . . .
H40 H -0.0165 0.3656 0.8648 0.252 Uiso 1 1 calc R . .
C41 C -0.0299(6) 0.4625(11) 0.8460(9) 0.43(3) Uani 1 1 d . . .
H41A H -0.0177 0.4536 0.8254 0.644 Uiso 1 1 calc R . .
H41B H -0.0225 0.5067 0.8545 0.644 Uiso 1 1 calc R . .
H41C H -0.0594 0.4593 0.8400 0.644 Uiso 1 1 calc R . .
C42 C -0.0315(4) 0.4086(8) 0.9064(7) 0.315(15) Uani 1 1 d . . .
H42A H -0.0176 0.3755 0.9222 0.473 Uiso 1 1 calc R . .
H42B H -0.0602 0.3975 0.9006 0.473 Uiso 1 1 calc R . .
H42C H -0.0286 0.4516 0.9177 0.473 Uiso 1 1 calc R . .
C43 C 0.25329(17) 0.4531(3) 0.76803(13) 0.0381(14) Uani 1 1 d . . .
C44 C 0.22811(17) 0.4025(3) 0.77635(13) 0.0427(15) Uani 1 1 d . . .
H44 H 0.2113 0.4098 0.7934 0.051 Uiso 1 1 calc R . .
C45 C 0.22737(17) 0.3421(3) 0.75999(13) 0.0402(15) Uani 1 1 d . . .
C46 C 0.25204(17) 0.3331(3) 0.73494(13) 0.0380(14) Uani 1 1 d . . .
H46 H 0.2525 0.2916 0.7240 0.046 Uiso 1 1 calc R . .
C47 C 0.27574(16) 0.3826(3) 0.72568(12) 0.0363(14) Uani 1 1 d . . .
C48 C 0.27625(17) 0.4425(3) 0.74238(13) 0.0405(15) Uani 1 1 d . . .
H48 H 0.2927 0.4768 0.7360 0.049 Uiso 1 1 calc R . .
C49 C 0.19810(17) 0.2882(2) 0.76500(13) 0.0372(14) Uani 1 1 d . . .
C50 C 0.20907(17) 0.2396(3) 0.78977(14) 0.0439(15) Uani 1 1 d . . .
C51 C 0.18207(19) 0.1879(3) 0.79091(14) 0.0473(16) Uani 1 1 d . . .
H51 H 0.1895 0.1539 0.8073 0.057 Uiso 1 1 calc R . .
C52 C 0.14548(19) 0.1836(3) 0.76969(16) 0.0485(16) Uani 1 1 d . . .
C53 C 0.13539(19) 0.2336(3) 0.74638(16) 0.0537(17) Uani 1 1 d . . .
H53 H 0.1101 0.2315 0.7314 0.064 Uiso 1 1 calc R . .
C54 C 0.16028(18) 0.2866(3) 0.74366(14) 0.0448(15) Uani 1 1 d . . .
C55 C 0.24804(17) 0.2430(3) 0.81610(13) 0.0418(15) Uani 1 1 d . . .
H55 H 0.2657 0.2772 0.8080 0.050 Uiso 1 1 calc R . .
C56 C 0.2386(2) 0.2645(4) 0.85089(15) 0.073(2) Uani 1 1 d . . .
H56A H 0.2214 0.2316 0.8596 0.110 Uiso 1 1 calc R . .
H56B H 0.2243 0.3066 0.8483 0.110 Uiso 1 1 calc R . .
H56C H 0.2639 0.2693 0.8673 0.110 Uiso 1 1 calc R . .
C57 C 0.2716(2) 0.1792(3) 0.81969(17) 0.070(2) Uani 1 1 d . . .
H57A H 0.2973 0.1856 0.8354 0.105 Uiso 1 1 calc R . .
H57B H 0.2771 0.1655 0.7969 0.105 Uiso 1 1 calc R . .
H57C H 0.2557 0.1454 0.8291 0.105 Uiso 1 1 calc R . .
C58 C 0.1179(2) 0.1247(3) 0.76974(17) 0.0647(19) Uani 1 1 d . . .
H58 H 0.0900 0.1424 0.7621 0.078 Uiso 1 1 calc R . .
C59 C 0.1235(3) 0.0766(5) 0.7431(4) 0.173(6) Uani 1 1 d . . .
H59A H 0.1458 0.0471 0.7521 0.260 Uiso 1 1 calc R . .
H59B H 0.1299 0.0994 0.7226 0.260 Uiso 1 1 calc R . .
H59C H 0.0986 0.0512 0.7367 0.260 Uiso 1 1 calc R . .
C60 C 0.1171(5) 0.0983(8) 0.8041(3) 0.266(11) Uani 1 1 d . . .
H60A H 0.0927 0.0717 0.8037 0.398 Uiso 1 1 calc R . .
H60B H 0.1170 0.1344 0.8206 0.398 Uiso 1 1 calc R . .
H60C H 0.1412 0.0711 0.8111 0.398 Uiso 1 1 calc R . .
C61 C 0.14664(19) 0.3410(3) 0.71792(16) 0.0575(18) Uani 1 1 d . . .
H61 H 0.1709 0.3685 0.7160 0.069 Uiso 1 1 calc R . .
C62 C 0.1294(3) 0.3173(3) 0.68190(16) 0.090(3) Uani 1 1 d . . .
H62A H 0.1494 0.2899 0.6730 0.136 Uiso 1 1 calc R . .
H62B H 0.1227 0.3550 0.6665 0.136 Uiso 1 1 calc R . .
H62C H 0.1049 0.2916 0.6828 0.136 Uiso 1 1 calc R . .
C63 C 0.1161(3) 0.3841(5) 0.7314(2) 0.139(4) Uani 1 1 d . . .
H63A H 0.0915 0.3589 0.7325 0.209 Uiso 1 1 calc R . .
H63B H 0.1097 0.4215 0.7158 0.209 Uiso 1 1 calc R . .
H63C H 0.1275 0.3998 0.7546 0.209 Uiso 1 1 calc R . .
C64 C 0.2994(2) 0.3730(3) 0.69636(14) 0.0503(16) Uani 1 1 d . . .
C65 C 0.2802(2) 0.3849(3) 0.66223(15) 0.0563(17) Uani 1 1 d . . .
C66 C 0.3034(2) 0.3751(3) 0.63576(16) 0.070(2) Uani 1 1 d . . .
H66 H 0.2906 0.3822 0.6125 0.084 Uiso 1 1 calc R . .
C67 C 0.3428(3) 0.3563(4) 0.64114(18) 0.080(2) Uani 1 1 d . . .
C68 C 0.3604(2) 0.3446(4) 0.67479(18) 0.077(2) Uani 1 1 d . . .
H68 H 0.3877 0.3303 0.6793 0.092 Uiso 1 1 calc R . .
C69 C 0.3397(2) 0.3528(3) 0.70275(16) 0.0614(18) Uani 1 1 d . . .
C70 C 0.2379(2) 0.4080(3) 0.65437(15) 0.067(2) Uani 1 1 d . . .
H70 H 0.2257 0.4026 0.6759 0.080 Uiso 1 1 calc R . .
C71 C 0.2364(3) 0.4800(4) 0.6454(3) 0.119(3) Uani 1 1 d . . .
H71A H 0.2534 0.5045 0.6639 0.179 Uiso 1 1 calc R . .
H71B H 0.2084 0.4956 0.6431 0.179 Uiso 1 1 calc R . .
H71C H 0.2464 0.4867 0.6235 0.179 Uiso 1 1 calc R . .
C72 C 0.2119(3) 0.3693(5) 0.6258(2) 0.111(3) Uani 1 1 d . . .
H72A H 0.2200 0.3796 0.6035 0.166 Uiso 1 1 calc R . .
H72B H 0.1834 0.3810 0.6251 0.166 Uiso 1 1 calc R . .
H72C H 0.2155 0.3223 0.6305 0.166 Uiso 1 1 calc R . .
C73 C 0.3665(3) 0.3490(6) 0.6113(2) 0.114(3) Uani 1 1 d . . .
H73 H 0.3950 0.3373 0.6215 0.137 Uiso 1 1 calc R . .
C74 C 0.3494(4) 0.2932(6) 0.5886(3) 0.174(6) Uani 1 1 d . . .
H74A H 0.3549 0.2519 0.6013 0.261 Uiso 1 1 calc R . .
H74B H 0.3621 0.2922 0.5677 0.261 Uiso 1 1 calc R . .
H74C H 0.3202 0.2989 0.5820 0.261 Uiso 1 1 calc R . .
C75 C 0.3681(3) 0.4107(5) 0.5913(2) 0.127(4) Uani 1 1 d . . .
H75A H 0.3857 0.4045 0.5739 0.190 Uiso 1 1 calc R . .
H75B H 0.3788 0.4460 0.6071 0.190 Uiso 1 1 calc R . .
H75C H 0.3408 0.4221 0.5797 0.190 Uiso 1 1 calc R . .
C76 C 0.3610(2) 0.3383(4) 0.73889(16) 0.068(2) Uani 1 1 d . . .
H76 H 0.3430 0.3528 0.7555 0.081 Uiso 1 1 calc R . .
C77 C 0.4014(3) 0.3752(4) 0.7479(2) 0.105(3) Uani 1 1 d . . .
H77A H 0.4205 0.3592 0.7333 0.158 Uiso 1 1 calc R . .
H77B H 0.4127 0.3678 0.7724 0.158 Uiso 1 1 calc R . .
H77C H 0.3968 0.4222 0.7439 0.158 Uiso 1 1 calc R . .
C78 C 0.3686(3) 0.2656(4) 0.74432(19) 0.102(3) Uani 1 1 d . . .
H78A H 0.3430 0.2417 0.7379 0.153 Uiso 1 1 calc R . .
H78B H 0.3794 0.2573 0.7688 0.153 Uiso 1 1 calc R . .
H78C H 0.3881 0.2508 0.7298 0.153 Uiso 1 1 calc R . .
C79 C 0.36393(18) 0.5493(3) 0.86124(14) 0.0405(15) Uani 1 1 d . . .
C80 C 0.38277(17) 0.4964(3) 0.84776(14) 0.0419(15) Uani 1 1 d . . .
H80 H 0.3706 0.4782 0.8262 0.050 Uiso 1 1 calc R . .
C81 C 0.41891(19) 0.4694(3) 0.86487(14) 0.0449(16) Uani 1 1 d . . .
C82 C 0.43559(17) 0.4977(3) 0.89612(14) 0.0419(15) Uani 1 1 d . . .
H82 H 0.4600 0.4799 0.9084 0.050 Uiso 1 1 calc R . .
C83 C 0.41849(17) 0.5507(3) 0.91037(13) 0.0369(14) Uani 1 1 d . . .
C84 C 0.38324(17) 0.5762(3) 0.89234(14) 0.0403(14) Uani 1 1 d . . .
H84 H 0.3716 0.6134 0.9014 0.048 Uiso 1 1 calc R . .
C85 C 0.44015(18) 0.4147(3) 0.85007(13) 0.0425(15) Uani 1 1 d . . .
C86 C 0.42712(17) 0.3501(3) 0.85333(14) 0.0460(16) Uani 1 1 d . . .
C87 C 0.44907(19) 0.2996(3) 0.84079(15) 0.0532(17) Uani 1 1 d . . .
H87 H 0.4402 0.2557 0.8425 0.064 Uiso 1 1 calc R . .
C88 C 0.48312(19) 0.3114(3) 0.82600(15) 0.0543(17) Uani 1 1 d . . .
C89 C 0.4951(2) 0.3768(4) 0.82329(15) 0.0635(19) Uani 1 1 d . . .
H89 H 0.5182 0.3862 0.8129 0.076 Uiso 1 1 calc R . .
C90 C 0.4744(2) 0.4275(3) 0.83518(14) 0.0540(17) Uani 1 1 d . . .
C91 C 0.39199(18) 0.3331(3) 0.87070(16) 0.0526(17) Uani 1 1 d . . .
H91 H 0.3787 0.3751 0.8756 0.063 Uiso 1 1 calc R . .
C92 C 0.4064(2) 0.2998(5) 0.9055(2) 0.107(3) Uani 1 1 d . . .
H92A H 0.4220 0.2605 0.9018 0.161 Uiso 1 1 calc R . .
H92B H 0.3829 0.2873 0.9161 0.161 Uiso 1 1 calc R . .
H92C H 0.4235 0.3301 0.9208 0.161 Uiso 1 1 calc R . .
C93 C 0.3601(2) 0.2917(4) 0.8479(2) 0.105(3) Uani 1 1 d . . .
H93A H 0.3505 0.3151 0.8263 0.158 Uiso 1 1 calc R . .
H93B H 0.3373 0.2836 0.8602 0.158 Uiso 1 1 calc R . .
H93C H 0.3721 0.2498 0.8427 0.158 Uiso 1 1 calc R . .
C94 C 0.5080(2) 0.2565(4) 0.81357(19) 0.076(2) Uani 1 1 d . . .
H94 H 0.5258 0.2762 0.7981 0.092 Uiso 1 1 calc R . .
C95 C 0.4815(3) 0.2055(5) 0.7927(3) 0.143(4) Uani 1 1 d . . .
H95A H 0.4622 0.1880 0.8067 0.214 Uiso 1 1 calc R . .
H95B H 0.4985 0.1698 0.7864 0.214 Uiso 1 1 calc R . .
H95C H 0.4668 0.2256 0.7716 0.214 Uiso 1 1 calc R . .
C96 C 0.5350(3) 0.2250(5) 0.8442(3) 0.131(4) Uani 1 1 d . . .
H96A H 0.5494 0.2592 0.8589 0.197 Uiso 1 1 calc R . .
H96B H 0.5547 0.1963 0.8356 0.197 Uiso 1 1 calc R . .
H96C H 0.5184 0.1993 0.8577 0.197 Uiso 1 1 calc R . .
C97 C 0.4905(2) 0.4970(3) 0.83119(17) 0.069(2) Uani 1 1 d . . .
H97 H 0.4705 0.5280 0.8388 0.082 Uiso 1 1 calc R . .
C98 C 0.4933(3) 0.5138(4) 0.7939(2) 0.114(3) Uani 1 1 d . . .
H98A H 0.5146 0.4875 0.7862 0.171 Uiso 1 1 calc R . .
H98B H 0.4997 0.5604 0.7922 0.171 Uiso 1 1 calc R . .
H98C H 0.4673 0.5045 0.7792 0.171 Uiso 1 1 calc R . .
C99 C 0.5303(3) 0.5081(5) 0.8545(2) 0.114(3) Uani 1 1 d . . .
H99A H 0.5280 0.4953 0.8782 0.171 Uiso 1 1 calc R . .
H99B H 0.5376 0.5546 0.8540 0.171 Uiso 1 1 calc R . .
H99C H 0.5513 0.4817 0.8463 0.171 Uiso 1 1 calc R . .
C100 C 0.43723(17) 0.5815(3) 0.94395(14) 0.0413(15) Uani 1 1 d . . .
C101 C 0.42645(17) 0.5595(3) 0.97497(15) 0.0457(15) Uani 1 1 d . . .
C102 C 0.44230(19) 0.5918(3) 1.00564(15) 0.0548(17) Uani 1 1 d . . .
H102 H 0.4350 0.5767 1.0268 0.066 Uiso 1 1 calc R . .
C103 C 0.46807(18) 0.6444(3) 1.00659(15) 0.0513(16) Uani 1 1 d . . .
C104 C 0.47899(18) 0.6638(3) 0.97530(17) 0.0590(18) Uani 1 1 d . . .
H104 H 0.4972 0.6996 0.9754 0.071 Uiso 1 1 calc R . .
C105 C 0.46444(18) 0.6333(3) 0.94384(14) 0.0492(16) Uani 1 1 d . . .
C106 C 0.3997(2) 0.5007(3) 0.97617(16) 0.0605(18) Uani 1 1 d . . .
H10B H 0.3913 0.4857 0.9517 0.073 Uiso 1 1 calc R . .
C107 C 0.3615(2) 0.5166(4) 0.9903(2) 0.091(2) Uani 1 1 d . . .
H10C H 0.3684 0.5276 1.0150 0.137 Uiso 1 1 calc R . .
H10D H 0.3434 0.4785 0.9876 0.137 Uiso 1 1 calc R . .
H10E H 0.3479 0.5539 0.9777 0.137 Uiso 1 1 calc R . .
C108 C 0.4218(3) 0.4437(4) 0.9961(3) 0.114(3) Uani 1 1 d . . .
H10F H 0.4484 0.4380 0.9890 0.171 Uiso 1 1 calc R . .
H10G H 0.4059 0.4035 0.9911 0.171 Uiso 1 1 calc R . .
H10H H 0.4254 0.4528 1.0210 0.171 Uiso 1 1 calc R . .
C109 C 0.4841(2) 0.6823(4) 1.03957(17) 0.075(2) Uani 1 1 d . . .
H10I H 0.5134 0.6911 1.0394 0.090 Uiso 1 1 calc R . .
C110 C 0.4812(2) 0.6448(4) 1.07234(17) 0.090(2) Uani 1 1 d . . .
H11A H 0.4527 0.6383 1.0743 0.135 Uiso 1 1 calc R . .
H11B H 0.4946 0.6695 1.0924 0.135 Uiso 1 1 calc R . .
H11C H 0.4944 0.6021 1.0715 0.135 Uiso 1 1 calc R . .
C111 C 0.4631(4) 0.7485(5) 1.0399(2) 0.157(5) Uani 1 1 d . . .
H11D H 0.4656 0.7725 1.0186 0.236 Uiso 1 1 calc R . .
H11E H 0.4757 0.7737 1.0601 0.236 Uiso 1 1 calc R . .
H11F H 0.4343 0.7417 1.0411 0.236 Uiso 1 1 calc R . .
C112 C 0.4779(2) 0.6566(3) 0.91039(17) 0.067(2) Uani 1 1 d . . .
H11G H 0.4705 0.6213 0.8928 0.081 Uiso 1 1 calc R . .
C113 C 0.4527(3) 0.7187(5) 0.8967(2) 0.135(4) Uani 1 1 d . . .
H11H H 0.4607 0.7556 0.9124 0.202 Uiso 1 1 calc R . .
H11I H 0.4238 0.7097 0.8958 0.202 Uiso 1 1 calc R . .
H11J H 0.4580 0.7296 0.8735 0.202 Uiso 1 1 calc R . .
C114 C 0.5230(3) 0.6664(6) 0.9141(2) 0.136(4) Uani 1 1 d . . .
H11K H 0.5304 0.7081 0.9258 0.204 Uiso 1 1 calc R . .
H11L H 0.5310 0.6669 0.8911 0.204 Uiso 1 1 calc R . .
H11M H 0.5369 0.6305 0.9278 0.204 Uiso 1 1 calc R . .

loop_
_atom_site_aniso_label
_atom_site_aniso_U_11
_atom_site_aniso_U_22
_atom_site_aniso_U_33
_atom_site_aniso_U_23
_atom_site_aniso_U_13
_atom_site_aniso_U_12
Mo1 0.0577(4) 0.0257(3) 0.0225(3) 0.0013(2) -0.0040(2) 0.0010(2)
N1 0.061(3) 0.029(3) 0.041(3) 0.012(2) 0.003(2) 0.005(2)
N2 0.060(3) 0.024(3) 0.022(3) -0.004(2) -0.005(2) 0.002(2)
N3 0.049(3) 0.029(3) 0.036(3) 0.008(2) -0.013(2) 0.002(2)
N4 0.063(3) 0.031(3) 0.026(3) 0.000(2) -0.003(2) 0.003(2)
N5 0.091(4) 0.029(3) 0.065(4) 0.028(3) 0.009(3) 0.011(3)
N6 0.100(5) 0.082(5) 0.088(5) 0.000(4) 0.021(4) -0.004(4)
C1 0.086(5) 0.042(4) 0.041(4) 0.003(3) 0.012(3) 0.015(4)
C2 0.091(5) 0.031(4) 0.032(4) 0.000(3) 0.007(3) 0.013(3)
C3 0.078(4) 0.030(3) 0.027(3) 0.006(3) -0.013(3) 0.005(3)
C4 0.068(4) 0.043(4) 0.032(4) 0.004(3) -0.012(3) 0.005(3)
C5 0.059(4) 0.034(4) 0.048(4) 0.003(3) -0.013(3) -0.009(3)
C6 0.069(4) 0.031(3) 0.047(4) 0.009(3) -0.001(3) -0.009(3)
C7 0.058(5) 0.040(4) 0.032(4) -0.005(3) 0.006(3) 0.005(3)
C8 0.046(4) 0.042(4) 0.031(4) 0.007(3) -0.007(3) 0.008(3)
C9 0.050(4) 0.049(4) 0.024(4) 0.004(3) -0.003(3) 0.003(3)
C10 0.053(4) 0.046(4) 0.031(4) 0.006(3) 0.002(3) -0.001(3)
C11 0.053(4) 0.039(4) 0.042(4) 0.004(3) 0.000(3) -0.001(3)
C12 0.066(5) 0.037(4) 0.041(4) 0.003(3) 0.000(3) 0.008(3)
C13 0.050(4) 0.054(4) 0.030(4) 0.000(3) 0.003(3) -0.003(3)
C14 0.053(4) 0.047(4) 0.035(4) 0.015(3) -0.002(3) -0.011(3)
C15 0.059(4) 0.044(4) 0.044(4) 0.012(3) 0.000(3) 0.000(3)
C16 0.060(4) 0.061(5) 0.034(4) 0.012(4) -0.001(3) 0.002(4)
C17 0.075(5) 0.075(5) 0.023(4) -0.002(3) -0.001(3) -0.009(4)
C18 0.067(4) 0.060(4) 0.034(4) 0.002(3) 0.000(3) 0.002(3)
C19 0.070(5) 0.048(4) 0.028(4) 0.006(3) 0.003(3) -0.004(3)
C20 0.159(8) 0.081(6) 0.053(5) -0.009(4) 0.005(5) -0.046(6)
C21 0.087(6) 0.122(7) 0.053(5) -0.023(4) -0.002(4) 0.014(5)
C22 0.074(5) 0.078(5) 0.028(4) 0.002(3) -0.003(3) -0.004(4)
C23 0.070(5) 0.122(7) 0.058(5) 0.028(4) -0.014(4) -0.005(5)
C24 0.096(6) 0.132(8) 0.048(5) 0.027(5) -0.002(4) 0.007(5)
C25 0.104(6) 0.079(6) 0.037(4) -0.005(4) -0.005(4) 0.018(5)
C26 0.141(7) 0.066(5) 0.055(5) -0.010(4) -0.004(5) 0.004(5)
C27 0.107(7) 0.124(8) 0.105(7) -0.028(6) 0.008(6) 0.038(6)
C28 0.063(5) 0.060(5) 0.051(4) 0.009(4) -0.010(4) 0.005(4)
C29 0.045(5) 0.068(5) 0.059(4) -0.014(4) -0.008(3) -0.002(4)
C30 0.066(6) 0.089(6) 0.138(8) -0.048(5) 0.004(5) -0.013(5)
C31 0.040(5) 0.149(9) 0.187(10) -0.066(8) 0.000(6) -0.014(6)
C32 0.065(6) 0.081(6) 0.159(9) -0.034(6) 0.008(5) 0.013(5)
C33 0.047(5) 0.068(5) 0.078(5) -0.012(4) -0.002(4) 0.011(4)
C34 0.076(5) 0.057(5) 0.065(5) -0.006(4) -0.010(4) 0.002(4)
C35 0.126(7) 0.113(7) 0.079(7) -0.013(5) 0.008(5) 0.027(6)
C36 0.131(8) 0.082(7) 0.133(8) 0.011(6) 0.036(6) 0.012(6)
C37 0.063(5) 0.074(6) 0.102(6) -0.022(5) 0.006(4) 0.013(4)
C38 0.103(7) 0.118(8) 0.138(9) -0.046(6) 0.023(6) -0.005(6)
C39 0.145(9) 0.063(6) 0.190(11) 0.003(7) 0.019(8) 0.001(6)
C40 0.078(9) 0.248(19) 0.32(2) -0.128(16) 0.074(11) -0.005(10)
C41 0.195(19) 0.29(3) 0.69(6) 0.03(3) -0.27(3) 0.061(17)
C42 0.118(12) 0.159(14) 0.70(5) -0.14(2) 0.16(2) -0.060(11)
C43 0.052(4) 0.035(4) 0.022(3) 0.007(3) -0.007(3) -0.007(3)
C44 0.060(4) 0.047(4) 0.018(3) -0.008(3) -0.003(3) 0.006(3)
C45 0.058(4) 0.039(4) 0.019(3) 0.002(3) -0.006(3) -0.001(3)
C46 0.067(4) 0.026(3) 0.019(3) -0.006(2) 0.001(3) -0.004(3)
C47 0.056(4) 0.036(4) 0.015(3) 0.000(3) -0.001(3) 0.003(3)
C48 0.059(4) 0.038(4) 0.023(3) 0.006(3) 0.003(3) -0.008(3)
C49 0.065(4) 0.017(3) 0.029(3) -0.006(3) 0.004(3) -0.004(3)
C50 0.058(4) 0.036(4) 0.038(4) -0.007(3) 0.009(3) -0.008(3)
C51 0.069(5) 0.043(4) 0.030(4) 0.006(3) 0.008(3) 0.003(4)
C52 0.058(4) 0.048(4) 0.040(4) -0.006(3) 0.007(3) -0.006(3)
C53 0.051(4) 0.060(5) 0.047(4) -0.010(4) -0.002(3) 0.005(4)
C54 0.050(4) 0.037(4) 0.044(4) -0.010(3) -0.005(3) -0.004(3)
C55 0.051(4) 0.038(4) 0.030(4) -0.004(3) -0.010(3) -0.006(3)
C56 0.078(5) 0.102(6) 0.035(4) -0.030(4) -0.001(3) -0.020(4)
C57 0.079(5) 0.066(5) 0.051(4) -0.008(3) -0.029(4) 0.006(4)
C58 0.073(5) 0.058(5) 0.060(5) 0.004(4) 0.000(4) -0.019(4)
C59 0.187(11) 0.067(7) 0.289(16) -0.084(8) 0.107(11) -0.066(7)
C60 0.280(17) 0.35(2) 0.142(11) 0.091(12) -0.049(11) -0.267(17)
C61 0.062(4) 0.043(4) 0.060(5) 0.009(3) -0.013(3) 0.004(3)
C62 0.155(7) 0.060(5) 0.044(5) 0.006(4) -0.019(5) 0.035(5)
C63 0.212(11) 0.119(8) 0.084(7) 0.008(5) 0.012(7) 0.104(8)
C64 0.076(5) 0.045(4) 0.027(4) -0.005(3) 0.001(4) 0.004(3)
C65 0.078(5) 0.062(4) 0.028(4) 0.003(3) 0.007(4) 0.014(4)
C66 0.102(6) 0.080(5) 0.028(4) 0.006(3) 0.012(4) 0.027(4)
C67 0.091(6) 0.104(6) 0.050(5) 0.018(4) 0.022(4) 0.035(5)
C68 0.075(5) 0.114(6) 0.041(5) 0.014(4) 0.009(4) 0.031(4)
C69 0.086(6) 0.057(4) 0.041(5) -0.004(3) 0.010(4) 0.010(4)
C70 0.093(6) 0.080(5) 0.025(4) 0.013(3) -0.001(4) 0.012(4)
C71 0.128(8) 0.099(8) 0.133(8) 0.035(6) 0.028(6) 0.033(6)
C72 0.107(7) 0.155(9) 0.063(6) -0.002(5) -0.007(5) 0.000(6)
C73 0.128(8) 0.166(10) 0.056(6) 0.015(6) 0.037(5) 0.075(7)
C74 0.285(16) 0.155(11) 0.111(9) -0.008(8) 0.116(10) 0.064(11)
C75 0.105(7) 0.203(11) 0.081(6) 0.067(7) 0.043(5) 0.036(7)
C76 0.072(5) 0.091(6) 0.039(4) 0.008(4) 0.004(4) 0.018(4)
C77 0.128(8) 0.102(7) 0.079(6) 0.007(5) -0.006(5) -0.001(6)
C78 0.147(8) 0.079(6) 0.065(5) 0.031(4) -0.026(5) -0.005(5)
C79 0.069(4) 0.023(3) 0.029(4) 0.002(3) 0.005(3) -0.005(3)
C80 0.054(4) 0.040(4) 0.027(3) 0.007(3) -0.007(3) -0.005(3)
C81 0.068(4) 0.041(4) 0.022(3) 0.004(3) -0.001(3) -0.007(3)
C82 0.047(4) 0.049(4) 0.027(4) 0.007(3) -0.004(3) -0.005(3)
C83 0.048(4) 0.040(4) 0.022(3) -0.004(3) 0.002(3) -0.005(3)
C84 0.054(4) 0.032(3) 0.033(4) -0.004(3) 0.002(3) 0.001(3)
C85 0.060(4) 0.041(4) 0.024(3) -0.008(3) 0.000(3) 0.004(3)
C86 0.043(4) 0.054(5) 0.037(4) -0.005(3) -0.003(3) 0.006(3)
C87 0.056(4) 0.052(4) 0.048(4) -0.011(3) -0.003(3) 0.001(4)
C88 0.055(4) 0.064(5) 0.042(4) -0.012(3) 0.001(3) 0.013(4)
C89 0.070(5) 0.083(6) 0.041(4) -0.005(4) 0.019(3) 0.006(4)
C90 0.070(5) 0.062(5) 0.029(4) -0.001(3) 0.005(3) 0.001(4)
C91 0.052(4) 0.043(4) 0.062(4) -0.011(3) 0.008(3) 0.001(3)
C92 0.078(5) 0.169(9) 0.078(6) 0.062(6) 0.022(4) 0.026(6)
C93 0.082(6) 0.113(7) 0.123(7) -0.067(6) 0.025(5) -0.024(5)
C94 0.081(5) 0.070(5) 0.078(5) -0.017(4) 0.013(4) 0.008(4)
C95 0.102(7) 0.152(9) 0.163(10) -0.111(8) -0.012(6) 0.029(7)
C96 0.118(7) 0.128(8) 0.133(9) -0.053(7) -0.022(6) 0.062(7)
C97 0.086(5) 0.064(5) 0.059(5) 0.009(4) 0.020(4) -0.015(4)
C98 0.166(9) 0.104(7) 0.077(6) 0.030(5) 0.035(6) -0.002(6)
C99 0.114(7) 0.116(8) 0.106(7) 0.002(6) -0.001(6) -0.049(6)
C100 0.048(4) 0.040(4) 0.034(4) -0.003(3) -0.001(3) 0.001(3)
C101 0.055(4) 0.046(4) 0.033(4) -0.002(3) -0.004(3) -0.002(3)
C102 0.064(4) 0.063(5) 0.036(4) 0.004(3) 0.004(3) -0.006(4)
C103 0.050(4) 0.063(5) 0.037(4) -0.015(3) -0.005(3) -0.001(4)
C104 0.055(4) 0.062(4) 0.056(5) -0.014(4) -0.004(4) -0.010(3)
C105 0.062(4) 0.051(4) 0.032(4) -0.002(3) -0.001(3) -0.003(3)
C106 0.083(5) 0.059(5) 0.039(4) -0.007(3) 0.010(4) -0.013(4)
C107 0.089(6) 0.078(6) 0.107(7) -0.003(5) 0.015(5) -0.022(4)
C108 0.129(8) 0.071(6) 0.144(9) 0.032(6) 0.030(6) 0.000(5)
C109 0.075(5) 0.096(6) 0.050(5) -0.022(4) -0.007(4) -0.009(4)
C110 0.106(6) 0.107(7) 0.045(5) -0.017(4) -0.023(4) -0.005(5)
C111 0.264(14) 0.087(7) 0.096(7) -0.058(6) -0.042(8) 0.036(8)
C112 0.087(6) 0.060(5) 0.055(5) 0.002(3) 0.012(4) -0.022(4)
C113 0.203(11) 0.102(8) 0.107(8) 0.051(6) 0.045(7) -0.007(7)
C114 0.101(7) 0.218(12) 0.096(7) -0.017(7) 0.034(6) -0.067(7)

loop_
_atom_type_symbol
_atom_type_description
_atom_type_scat_dispersion_real
_atom_type_scat_dispersion_imag
_atom_type_scat_source
C C 0.0033 0.0016 'International Tables Vol C Tables 4.2.6.8 and 6.1.1.4'
H H 0.0000 0.0000 'International Tables Vol C Tables 4.2.6.8 and 6.1.1.4'
N N 0.0061 0.0033 'International Tables Vol C Tables 4.2.6.8 and 6.1.1.4'
Mo Mo -1.6832 0.6857 'International Tables Vol C Tables 4.2.6.8 and 6.1.1.4'

loop_
_geom_angle_atom_site_label_1
_geom_angle_atom_site_label_2
_geom_angle_atom_site_label_3
_geom_angle
_geom_angle_site_symmetry_1
_geom_angle_site_symmetry_3
_geom_angle_publ_flag
N5 Mo1 N3 99.1(2) . . ?
N5 Mo1 N2 98.9(2) . . ?
N3 Mo1 N2 116.36(18) . . ?
N5 Mo1 N1 99.4(2) . . ?
N3 Mo1 N1 118.25(18) . . ?
N2 Mo1 N1 117.99(18) . . ?
N5 Mo1 N4 179.8(2) . . ?
N3 Mo1 N4 80.90(17) . . ?
N2 Mo1 N4 81.28(16) . . ?
N1 Mo1 N4 80.45(17) . . ?
C7 N1 C1 114.9(4) . . ?
C7 N1 Mo1 127.4(3) . . ?
C1 N1 Mo1 115.6(3) . . ?
C43 N2 C3 112.3(4) . . ?
C43 N2 Mo1 129.4(3) . . ?
C3 N2 Mo1 115.7(3) . . ?
C79 N3 C5 113.4(4) . . ?
C79 N3 Mo1 128.5(3) . . ?
C5 N3 Mo1 116.0(3) . . ?
C2 N4 C6 111.7(4) . . ?
C2 N4 C4 111.4(4) . . ?
C6 N4 C4 111.0(4) . . ?
C2 N4 Mo1 107.8(3) . . ?
C6 N4 Mo1 107.9(3) . . ?
C4 N4 Mo1 106.9(3) . . ?
N6 N5 Mo1 179.2(7) . . ?
N1 C1 C2 108.0(5) . . ?
N4 C2 C1 109.2(5) . . ?
N2 C3 C4 107.6(4) . . ?
N4 C4 C3 110.0(4) . . ?
N3 C5 C6 109.2(4) . . ?
N4 C6 C5 108.8(4) . . ?
C8 C7 C12 119.9(5) . . ?
C8 C7 N1 120.7(5) . . ?
C12 C7 N1 119.4(5) . . ?
C7 C8 C9 120.5(5) . . ?
C10 C9 C8 119.6(5) . . ?
C10 C9 C13 118.4(5) . . ?
C8 C9 C13 122.0(5) . . ?
C9 C10 C11 121.5(5) . . ?
C10 C11 C12 118.1(5) . . ?
C10 C11 C28 122.0(5) . . ?
C12 C11 C28 120.0(5) . . ?
C7 C12 C11 120.4(5) . . ?
C18 C13 C14 120.1(5) . . ?
C18 C13 C9 120.1(5) . . ?
C14 C13 C9 119.8(5) . . ?
C15 C14 C13 118.7(5) . . ?
C15 C14 C19 119.9(6) . . ?
C13 C14 C19 121.4(5) . . ?
C16 C15 C14 122.7(6) . . ?
C15 C16 C17 117.9(5) . . ?
C15 C16 C22 120.0(6) . . ?
C17 C16 C22 122.1(6) . . ?
C16 C17 C18 122.3(6) . . ?
C13 C18 C17 118.3(6) . . ?
C13 C18 C25 121.4(5) . . ?
C17 C18 C25 120.2(6) . . ?
C21 C19 C20 112.1(6) . . ?
C21 C19 C14 110.5(5) . . ?
C20 C19 C14 110.6(5) . . ?
C24 C22 C16 115.1(6) . . ?
C24 C22 C23 113.2(6) . . ?
C16 C22 C23 110.3(5) . . ?
C26 C25 C18 113.2(6) . . ?
C26 C25 C27 111.5(6) . . ?
C18 C25 C27 110.7(6) . . ?
C33 C28 C29 121.5(6) . . ?
C33 C28 C11 118.0(6) . . ?
C29 C28 C11 120.5(6) . . ?
C30 C29 C28 117.1(6) . . ?
C30 C29 C34 120.7(6) . . ?
C28 C29 C34 122.2(6) . . ?
C29 C30 C31 123.9(7) . . ?
C30 C31 C32 117.8(7) . . ?
C30 C31 C40 118.6(9) . . ?
C32 C31 C40 123.0(9) . . ?
C33 C32 C31 122.0(7) . . ?
C32 C33 C28 117.5(7) . . ?
C32 C33 C37 119.7(7) . . ?
C28 C33 C37 122.7(6) . . ?
C29 C34 C35 110.0(6) . . ?
C29 C34 C36 113.0(6) . . ?
C35 C34 C36 110.7(6) . . ?
C38 C37 C33 113.3(7) . . ?
C38 C37 C39 110.1(7) . . ?
C33 C37 C39 110.8(7) . . ?
C42 C40 C41 119.4(17) . . ?
C42 C40 C31 106.2(14) . . ?
C41 C40 C31 106.4(15) . . ?
C48 C43 C44 118.7(5) . . ?
C48 C43 N2 122.2(5) . . ?
C44 C43 N2 119.0(5) . . ?
C45 C44 C43 120.9(5) . . ?
C44 C45 C46 118.3(5) . . ?
C44 C45 C49 123.5(5) . . ?
C46 C45 C49 117.8(5) . . ?
C47 C46 C45 121.5(5) . . ?
C46 C47 C48 119.4(5) . . ?
C46 C47 C64 120.2(5) . . ?
C48 C47 C64 120.4(5) . . ?
C43 C48 C47 121.1(5) . . ?
C50 C49 C54 120.5(5) . . ?
C50 C49 C45 120.5(5) . . ?
C54 C49 C45 119.0(5) . . ?
C49 C50 C51 117.6(5) . . ?
C49 C50 C55 122.4(5) . . ?
C51 C50 C55 120.0(5) . . ?
C52 C51 C50 123.4(5) . . ?
C51 C52 C53 117.1(6) . . ?
C51 C52 C58 122.4(6) . . ?
C53 C52 C58 120.4(6) . . ?
C52 C53 C54 123.2(6) . . ?
C53 C54 C49 118.2(5) . . ?
C53 C54 C61 120.3(5) . . ?
C49 C54 C61 121.5(5) . . ?
C56 C55 C57 110.4(5) . . ?
C56 C55 C50 109.8(5) . . ?
C57 C55 C50 113.5(4) . . ?
C60 C58 C59 115.6(10) . . ?
C60 C58 C52 113.5(6) . . ?
C59 C58 C52 112.5(6) . . ?
C63 C61 C62 109.5(6) . . ?
C63 C61 C54 110.1(6) . . ?
C62 C61 C54 114.3(5) . . ?
C69 C64 C65 120.2(6) . . ?
C69 C64 C47 121.0(5) . . ?
C65 C64 C47 118.8(6) . . ?
C64 C65 C66 116.8(6) . . ?
C64 C65 C70 121.9(6) . . ?
C66 C65 C70 121.2(6) . . ?
C67 C66 C65 124.5(6) . . ?
C66 C67 C68 116.8(6) . . ?
C66 C67 C73 121.6(7) . . ?
C68 C67 C73 121.6(7) . . ?
C67 C68 C69 122.7(7) . . ?
C64 C69 C68 119.0(6) . . ?
C64 C69 C76 121.6(6) . . ?
C68 C69 C76 119.4(6) . . ?
C65 C70 C71 110.7(6) . . ?
C65 C70 C72 113.7(6) . . ?
C71 C70 C72 110.1(7) . . ?
C75 C73 C74 112.1(8) . . ?
C75 C73 C67 112.8(8) . . ?
C74 C73 C67 109.4(9) . . ?
C69 C76 C78 111.6(6) . . ?
C69 C76 C77 112.6(6) . . ?
C78 C76 C77 109.2(6) . . ?
C84 C79 C80 117.4(5) . . ?
C84 C79 N3 121.4(5) . . ?
C80 C79 N3 121.1(5) . . ?
C79 C80 C81 122.3(5) . . ?
C82 C81 C80 116.7(5) . . ?
C82 C81 C85 120.4(5) . . ?
C80 C81 C85 122.8(5) . . ?
C83 C82 C81 123.3(5) . . ?
C84 C83 C82 117.8(5) . . ?
C84 C83 C100 119.5(5) . . ?
C82 C83 C100 122.6(5) . . ?
C83 C84 C79 122.4(5) . . ?
C90 C85 C86 120.2(5) . . ?
C90 C85 C81 120.0(5) . . ?
C86 C85 C81 119.6(5) . . ?
C87 C86 C85 118.2(6) . . ?
C87 C86 C91 119.0(6) . . ?
C85 C86 C91 122.7(5) . . ?
C88 C87 C86 122.3(6) . . ?
C87 C88 C89 117.6(6) . . ?
C87 C88 C94 122.5(7) . . ?
C89 C88 C94 119.9(6) . . ?
C90 C89 C88 121.8(6) . . ?
C89 C90 C85 119.9(6) . . ?
C89 C90 C97 117.3(6) . . ?
C85 C90 C97 122.8(6) . . ?
C86 C91 C92 110.5(5) . . ?
C86 C91 C93 113.0(5) . . ?
C92 C91 C93 111.2(7) . . ?
C95 C94 C96 110.6(8) . . ?
C95 C94 C88 112.0(6) . . ?
C96 C94 C88 110.3(6) . . ?
C99 C97 C98 111.1(7) . . ?
C99 C97 C90 111.6(6) . . ?
C98 C97 C90 112.6(6) . . ?
C101 C100 C105 120.5(5) . . ?
C101 C100 C83 119.7(5) . . ?
C105 C100 C83 119.7(5) . . ?
C100 C101 C102 118.6(5) . . ?
C100 C101 C106 121.6(5) . . ?
C102 C101 C106 119.7(5) . . ?
C103 C102 C101 122.8(6) . . ?
C102 C103 C104 117.0(5) . . ?
C102 C103 C109 123.5(6) . . ?
C104 C103 C109 119.5(6) . . ?
C103 C104 C105 122.9(6) . . ?
C104 C105 C100 118.1(5) . . ?
C104 C105 C112 120.4(6) . . ?
C100 C105 C112 121.5(5) . . ?
C101 C106 C107 112.6(6) . . ?
C101 C106 C108 112.6(6) . . ?
C107 C106 C108 110.3(6) . . ?
C110 C109 C111 110.6(7) . . ?
C110 C109 C103 113.4(6) . . ?
C111 C109 C103 111.0(6) . . ?
C114 C112 C105 113.0(6) . . ?
C114 C112 C113 113.6(7) . . ?
C105 C112 C113 109.1(6) . . ?

loop_
_geom_bond_atom_site_label_1
_geom_bond_atom_site_label_2
_geom_bond_distance
_geom_bond_site_symmetry_2
_geom_bond_publ_flag
Mo1 N5 1.963(5) . ?
Mo1 N3 1.974(4) . ?
Mo1 N2 1.976(4) . ?
Mo1 N1 1.983(5) . ?
Mo1 N4 2.188(4) . ?
N1 C7 1.447(7) . ?
N1 C1 1.469(7) . ?
N2 C43 1.419(7) . ?
N2 C3 1.498(6) . ?
N3 C79 1.411(7) . ?
N3 C5 1.465(7) . ?
N4 C2 1.473(7) . ?
N4 C6 1.490(7) . ?
N4 C4 1.495(6) . ?
N5 N6 1.061(7) . ?
C1 C2 1.509(8) . ?
C3 C4 1.503(8) . ?
C5 C6 1.516(7) . ?
C7 C8 1.364(7) . ?
C7 C12 1.391(8) . ?
C8 C9 1.389(8) . ?
C9 C10 1.367(7) . ?
C9 C13 1.528(8) . ?
C10 C11 1.390(8) . ?
C11 C12 1.398(8) . ?
C11 C28 1.498(9) . ?
C13 C18 1.393(8) . ?
C13 C14 1.393(8) . ?
C14 C15 1.391(8) . ?
C14 C19 1.535(8) . ?
C15 C16 1.362(8) . ?
C16 C17 1.371(8) . ?
C16 C22 1.521(8) . ?
C17 C18 1.404(8) . ?
C18 C25 1.522(9) . ?
C19 C21 1.504(9) . ?
C19 C20 1.505(9) . ?
C22 C24 1.471(9) . ?
C22 C23 1.525(9) . ?
C25 C26 1.512(10) . ?
C25 C27 1.530(11) . ?
C28 C33 1.389(9) . ?
C28 C29 1.415(9) . ?
C29 C30 1.354(9) . ?
C29 C34 1.512(9) . ?
C30 C31 1.359(11) . ?
C31 C32 1.390(12) . ?
C31 C40 1.638(14) . ?
C32 C33 1.380(10) . ?
C33 C37 1.497(10) . ?
C34 C35 1.521(9) . ?
C34 C36 1.524(10) . ?
C37 C38 1.489(11) . ?
C37 C39 1.511(11) . ?
C40 C42 1.43(2) . ?
C40 C41 1.60(3) . ?
C43 C48 1.376(7) . ?
C43 C44 1.404(7) . ?
C44 C45 1.388(7) . ?
C45 C46 1.392(7) . ?
C45 C49 1.508(7) . ?
C46 C47 1.370(7) . ?
C47 C48 1.385(7) . ?
C47 C64 1.509(8) . ?
C49 C50 1.394(7) . ?
C49 C54 1.399(7) . ?
C50 C51 1.396(8) . ?
C50 C55 1.526(8) . ?
C51 C52 1.366(8) . ?
C52 C53 1.373(8) . ?
C52 C58 1.517(8) . ?
C53 C54 1.382(8) . ?
C54 C61 1.518(8) . ?
C55 C56 1.511(8) . ?
C55 C57 1.518(8) . ?
C58 C60 1.451(12) . ?
C58 C59 1.467(11) . ?
C61 C63 1.506(10) . ?
C61 C62 1.512(8) . ?
C64 C69 1.392(8) . ?
C64 C65 1.405(8) . ?
C65 C66 1.405(8) . ?
C65 C70 1.477(9) . ?
C66 C67 1.360(9) . ?
C67 C68 1.371(9) . ?
C67 C73 1.521(10) . ?
C68 C69 1.397(9) . ?
C69 C76 1.505(9) . ?
C70 C71 1.512(10) . ?
C70 C72 1.519(10) . ?
C73 C75 1.487(12) . ?
C73 C74 1.500(15) . ?
C76 C78 1.515(10) . ?
C76 C77 1.539(10) . ?
C79 C84 1.393(7) . ?
C79 C80 1.396(8) . ?
C80 C81 1.398(8) . ?
C81 C82 1.384(7) . ?
C81 C85 1.490(8) . ?
C82 C83 1.384(8) . ?
C83 C84 1.374(7) . ?
C83 C100 1.497(7) . ?
C85 C90 1.392(8) . ?
C85 C86 1.403(8) . ?
C86 C87 1.400(8) . ?
C86 C91 1.492(8) . ?
C87 C88 1.381(8) . ?
C88 C89 1.404(9) . ?
C88 C94 1.523(9) . ?
C89 C90 1.368(9) . ?
C90 C97 1.536(9) . ?
C91 C92 1.525(9) . ?
C91 C93 1.529(9) . ?
C94 C95 1.517(10) . ?
C94 C96 1.520(10) . ?
C97 C99 1.505(10) . ?
C97 C98 1.514(9) . ?
C100 C101 1.394(8) . ?
C100 C105 1.397(8) . ?
C101 C102 1.395(8) . ?
C101 C106 1.504(8) . ?
C102 C103 1.375(8) . ?
C103 C104 1.390(8) . ?
C103 C109 1.524(8) . ?
C104 C105 1.394(8) . ?
C105 C112 1.526(8) . ?
C106 C107 1.510(9) . ?
C106 C108 1.524(10) . ?
C109 C110 1.509(10) . ?
C109 C111 1.524(11) . ?
C112 C114 1.507(10) . ?
C112 C113 1.566(11) . ?

loop_
_geom_torsion_atom_site_label_1
_geom_torsion_atom_site_label_2
_geom_torsion_atom_site_label_3
_geom_torsion_atom_site_label_4
_geom_torsion
_geom_torsion_site_symmetry_1
_geom_torsion_site_symmetry_2
_geom_torsion_site_symmetry_3
_geom_torsion_site_symmetry_4
_geom_torsion_publ_flag
N5 Mo1 N1 C7 -5.4(5) . . . . ?
N3 Mo1 N1 C7 -111.1(5) . . . . ?
N2 Mo1 N1 C7 100.0(5) . . . . ?
N4 Mo1 N1 C7 174.8(5) . . . . ?
N5 Mo1 N1 C1 -167.8(4) . . . . ?
N3 Mo1 N1 C1 86.6(4) . . . . ?
N2 Mo1 N1 C1 -62.3(4) . . . . ?
N4 Mo1 N1 C1 12.4(4) . . . . ?
N5 Mo1 N2 C43 -8.9(5) . . . . ?
N3 Mo1 N2 C43 96.0(5) . . . . ?
N1 Mo1 N2 C43 -114.5(5) . . . . ?
N4 Mo1 N2 C43 171.2(5) . . . . ?
N5 Mo1 N2 C3 -169.2(4) . . . . ?
N3 Mo1 N2 C3 -64.3(4) . . . . ?
N1 Mo1 N2 C3 85.2(4) . . . . ?
N4 Mo1 N2 C3 11.0(4) . . . . ?
N5 Mo1 N3 C79 -6.2(5) . . . . ?
N2 Mo1 N3 C79 -111.0(4) . . . . ?
N1 Mo1 N3 C79 99.6(5) . . . . ?
N4 Mo1 N3 C79 173.6(5) . . . . ?
N5 Mo1 N3 C5 -168.4(4) . . . . ?
N2 Mo1 N3 C5 86.8(4) . . . . ?
N1 Mo1 N3 C5 -62.6(4) . . . . ?
N4 Mo1 N3 C5 11.3(4) . . . . ?
N5 Mo1 N4 C2 -16(100) . . . . ?
N3 Mo1 N4 C2 -106.4(4) . . . . ?
N2 Mo1 N4 C2 135.0(4) . . . . ?
N1 Mo1 N4 C2 14.5(4) . . . . ?
N5 Mo1 N4 C6 104(100) . . . . ?
N3 Mo1 N4 C6 14.4(3) . . . . ?
N2 Mo1 N4 C6 -104.3(3) . . . . ?
N1 Mo1 N4 C6 135.2(3) . . . . ?
N5 Mo1 N4 C4 -136(100) . . . . ?
N3 Mo1 N4 C4 133.8(4) . . . . ?
N2 Mo1 N4 C4 15.1(3) . . . . ?
N1 Mo1 N4 C4 -105.4(4) . . . . ?
N3 Mo1 N5 N6 70(48) . . . . ?
N2 Mo1 N5 N6 -172(100) . . . . ?
N1 Mo1 N5 N6 -51(48) . . . . ?
N4 Mo1 N5 N6 -20(100) . . . . ?
C7 N1 C1 C2 159.0(5) . . . . ?
Mo1 N1 C1 C2 -36.4(6) . . . . ?
C6 N4 C2 C1 -155.8(5) . . . . ?
C4 N4 C2 C1 79.5(6) . . . . ?
Mo1 N4 C2 C1 -37.4(5) . . . . ?
N1 C1 C2 N4 48.1(6) . . . . ?
C43 N2 C3 C4 161.5(5) . . . . ?
Mo1 N2 C3 C4 -34.9(6) . . . . ?
C2 N4 C4 C3 -155.6(5) . . . . ?
C6 N4 C4 C3 79.2(6) . . . . ?
Mo1 N4 C4 C3 -38.2(5) . . . . ?
N2 C3 C4 N4 47.5(6) . . . . ?
C79 N3 C5 C6 160.4(5) . . . . ?
Mo1 N3 C5 C6 -34.7(6) . . . . ?
C2 N4 C6 C5 82.4(5) . . . . ?
C4 N4 C6 C5 -152.6(5) . . . . ?
Mo1 N4 C6 C5 -35.9(5) . . . . ?
N3 C5 C6 N4 45.9(6) . . . . ?
C1 N1 C7 C8 -130.0(5) . . . . ?
Mo1 N1 C7 C8 67.5(7) . . . . ?
C1 N1 C7 C12 49.5(7) . . . . ?
Mo1 N1 C7 C12 -113.0(5) . . . . ?
C12 C7 C8 C9 -1.0(8) . . . . ?
N1 C7 C8 C9 178.4(5) . . . . ?
C7 C8 C9 C10 1.3(8) . . . . ?
C7 C8 C9 C13 -177.5(5) . . . . ?
C8 C9 C10 C11 -1.5(8) . . . . ?
C13 C9 C10 C11 177.4(5) . . . . ?
C9 C10 C11 C12 1.4(8) . . . . ?
C9 C10 C11 C28 -179.0(6) . . . . ?
C8 C7 C12 C11 1.0(8) . . . . ?
N1 C7 C12 C11 -178.5(5) . . . . ?
C10 C11 C12 C7 -1.2(8) . . . . ?
C28 C11 C12 C7 179.3(5) . . . . ?
C10 C9 C13 C18 -87.5(7) . . . . ?
C8 C9 C13 C18 91.3(7) . . . . ?
C10 C9 C13 C14 90.7(7) . . . . ?
C8 C9 C13 C14 -90.4(7) . . . . ?
C18 C13 C14 C15 1.6(8) . . . . ?
C9 C13 C14 C15 -176.6(5) . . . . ?
C18 C13 C14 C19 -178.9(5) . . . . ?
C9 C13 C14 C19 2.9(8) . . . . ?
C13 C14 C15 C16 -0.1(8) . . . . ?
C19 C14 C15 C16 -179.6(5) . . . . ?
C14 C15 C16 C17 -0.8(9) . . . . ?
C14 C15 C16 C22 -179.6(5) . . . . ?
C15 C16 C17 C18 0.2(9) . . . . ?
C22 C16 C17 C18 179.1(6) . . . . ?
C14 C13 C18 C17 -2.2(9) . . . . ?
C9 C13 C18 C17 176.1(5) . . . . ?
C14 C13 C18 C25 -179.3(6) . . . . ?
C9 C13 C18 C25 -1.1(9) . . . . ?
C16 C17 C18 C13 1.2(9) . . . . ?
C16 C17 C18 C25 178.5(6) . . . . ?
C15 C14 C19 C21 -53.9(7) . . . . ?
C13 C14 C19 C21 126.6(6) . . . . ?
C15 C14 C19 C20 70.8(7) . . . . ?
C13 C14 C19 C20 -108.7(7) . . . . ?
C15 C16 C22 C24 -149.2(7) . . . . ?
C17 C16 C22 C24 32.0(9) . . . . ?
C15 C16 C22 C23 81.2(8) . . . . ?
C17 C16 C22 C23 -97.6(7) . . . . ?
C13 C18 C25 C26 -134.9(6) . . . . ?
C17 C18 C25 C26 47.9(9) . . . . ?
C13 C18 C25 C27 99.1(7) . . . . ?
C17 C18 C25 C27 -78.1(8) . . . . ?
C10 C11 C28 C33 89.5(7) . . . . ?
C12 C11 C28 C33 -91.0(7) . . . . ?
C10 C11 C28 C29 -91.1(8) . . . . ?
C12 C11 C28 C29 88.5(7) . . . . ?
C33 C28 C29 C30 2.3(10) . . . . ?
C11 C28 C29 C30 -177.1(7) . . . . ?
C33 C28 C29 C34 -179.9(6) . . . . ?
C11 C28 C29 C34 0.7(9) . . . . ?
C28 C29 C30 C31 -2.7(14) . . . . ?
C34 C29 C30 C31 179.5(9) . . . . ?
C29 C30 C31 C32 3.2(17) . . . . ?
C29 C30 C31 C40 174.7(12) . . . . ?
C30 C31 C32 C33 -3.4(17) . . . . ?
C40 C31 C32 C33 -174.4(12) . . . . ?
C31 C32 C33 C28 3.0(14) . . . . ?
C31 C32 C33 C37 -179.8(9) . . . . ?
C29 C28 C33 C32 -2.5(10) . . . . ?
C11 C28 C33 C32 177.0(7) . . . . ?
C29 C28 C33 C37 -179.6(7) . . . . ?
C11 C28 C33 C37 -0.1(10) . . . . ?
C30 C29 C34 C35 71.6(9) . . . . ?
C28 C29 C34 C35 -106.2(8) . . . . ?
C30 C29 C34 C36 -52.6(10) . . . . ?
C28 C29 C34 C36 129.6(7) . . . . ?
C32 C33 C37 C38 50.5(11) . . . . ?
C28 C33 C37 C38 -132.5(8) . . . . ?
C32 C33 C37 C39 -73.9(10) . . . . ?
C28 C33 C37 C39 103.2(8) . . . . ?
C30 C31 C40 C42 128.8(13) . . . . ?
C32 C31 C40 C42 -60(2) . . . . ?
C30 C31 C40 C41 -103.0(17) . . . . ?
C32 C31 C40 C41 68(2) . . . . ?
C3 N2 C43 C48 48.2(7) . . . . ?
Mo1 N2 C43 C48 -112.6(5) . . . . ?
C3 N2 C43 C44 -128.3(5) . . . . ?
Mo1 N2 C43 C44 70.9(6) . . . . ?
C48 C43 C44 C45 2.4(8) . . . . ?
N2 C43 C44 C45 179.0(5) . . . . ?
C43 C44 C45 C46 -0.5(8) . . . . ?
C43 C44 C45 C49 -173.6(5) . . . . ?
C44 C45 C46 C47 -1.8(8) . . . . ?
C49 C45 C46 C47 171.7(5) . . . . ?
C45 C46 C47 C48 2.1(8) . . . . ?
C45 C46 C47 C64 -174.9(5) . . . . ?
C44 C43 C48 C47 -2.1(8) . . . . ?
N2 C43 C48 C47 -178.6(5) . . . . ?
C46 C47 C48 C43 -0.1(8) . . . . ?
C64 C47 C48 C43 176.8(5) . . . . ?
C44 C45 C49 C50 -94.1(7) . . . . ?
C46 C45 C49 C50 92.8(6) . . . . ?
C44 C45 C49 C54 88.0(6) . . . . ?
C46 C45 C49 C54 -85.1(6) . . . . ?
C54 C49 C50 C51 3.7(8) . . . . ?
C45 C49 C50 C51 -174.2(5) . . . . ?
C54 C49 C50 C55 -173.5(5) . . . . ?
C45 C49 C50 C55 8.6(8) . . . . ?
C49 C50 C51 C52 -1.6(8) . . . . ?
C55 C50 C51 C52 175.7(5) . . . . ?
C50 C51 C52 C53 -0.3(9) . . . . ?
C50 C51 C52 C58 175.8(5) . . . . ?
C51 C52 C53 C54 0.0(9) . . . . ?
C58 C52 C53 C54 -176.1(5) . . . . ?
C52 C53 C54 C49 2.1(9) . . . . ?
C52 C53 C54 C61 -178.3(6) . . . . ?
C50 C49 C54 C53 -4.0(8) . . . . ?
C45 C49 C54 C53 174.0(5) . . . . ?
C50 C49 C54 C61 176.4(5) . . . . ?
C45 C49 C54 C61 -5.6(8) . . . . ?
C49 C50 C55 C56 102.0(6) . . . . ?
C51 C50 C55 C56 -75.1(7) . . . . ?
C49 C50 C55 C57 -133.9(6) . . . . ?
C51 C50 C55 C57 49.0(7) . . . . ?
C51 C52 C58 C60 38.9(12) . . . . ?
C53 C52 C58 C60 -145.2(10) . . . . ?
C51 C52 C58 C59 -94.6(9) . . . . ?
C53 C52 C58 C59 81.3(9) . . . . ?
C53 C54 C61 C63 76.1(8) . . . . ?
C49 C54 C61 C63 -104.3(7) . . . . ?
C53 C54 C61 C62 -47.6(8) . . . . ?
C49 C54 C61 C62 132.0(6) . . . . ?
C46 C47 C64 C69 -94.7(7) . . . . ?
C48 C47 C64 C69 88.4(7) . . . . ?
C46 C47 C64 C65 85.5(7) . . . . ?
C48 C47 C64 C65 -91.5(7) . . . . ?
C69 C64 C65 C66 0.3(9) . . . . ?
C47 C64 C65 C66 -179.9(6) . . . . ?
C69 C64 C65 C70 -178.4(6) . . . . ?
C47 C64 C65 C70 1.5(9) . . . . ?
C64 C65 C66 C67 -1.1(11) . . . . ?
C70 C65 C66 C67 177.5(7) . . . . ?
C65 C66 C67 C68 1.7(12) . . . . ?
C65 C66 C67 C73 -177.8(8) . . . . ?
C66 C67 C68 C69 -1.5(12) . . . . ?
C73 C67 C68 C69 178.0(8) . . . . ?
C65 C64 C69 C68 -0.1(9) . . . . ?
C47 C64 C69 C68 -180.0(6) . . . . ?
C65 C64 C69 C76 -178.7(6) . . . . ?
C47 C64 C69 C76 1.5(9) . . . . ?
C67 C68 C69 C64 0.8(11) . . . . ?
C67 C68 C69 C76 179.4(7) . . . . ?
C64 C65 C70 C71 104.1(7) . . . . ?
C66 C65 C70 C71 -74.5(8) . . . . ?
C64 C65 C70 C72 -131.4(7) . . . . ?
C66 C65 C70 C72 50.1(9) . . . . ?
C66 C67 C73 C75 58.7(13) . . . . ?
C68 C67 C73 C75 -120.8(9) . . . . ?
C66 C67 C73 C74 -66.8(11) . . . . ?
C68 C67 C73 C74 113.7(10) . . . . ?
C64 C69 C76 C78 108.9(7) . . . . ?
C68 C69 C76 C78 -69.7(9) . . . . ?
C64 C69 C76 C77 -128.0(7) . . . . ?
C68 C69 C76 C77 53.5(9) . . . . ?
C5 N3 C79 C84 48.0(7) . . . . ?
Mo1 N3 C79 C84 -114.6(5) . . . . ?
C5 N3 C79 C80 -128.2(5) . . . . ?
Mo1 N3 C79 C80 69.2(6) . . . . ?
C84 C79 C80 C81 2.0(8) . . . . ?
N3 C79 C80 C81 178.4(5) . . . . ?
C79 C80 C81 C82 -0.3(8) . . . . ?
C79 C80 C81 C85 -177.5(5) . . . . ?
C80 C81 C82 C83 -0.7(8) . . . . ?
C85 C81 C82 C83 176.5(5) . . . . ?
C81 C82 C83 C84 -0.1(8) . . . . ?
C81 C82 C83 C100 -179.1(5) . . . . ?
C82 C83 C84 C79 2.0(8) . . . . ?
C100 C83 C84 C79 -179.0(5) . . . . ?
C80 C79 C84 C83 -2.9(8) . . . . ?
N3 C79 C84 C83 -179.3(5) . . . . ?
C82 C81 C85 C90 -74.2(7) . . . . ?
C80 C81 C85 C90 102.9(7) . . . . ?
C82 C81 C85 C86 101.5(6) . . . . ?
C80 C81 C85 C86 -81.4(7) . . . . ?
C90 C85 C86 C87 -0.9(8) . . . . ?
C81 C85 C86 C87 -176.6(5) . . . . ?
C90 C85 C86 C91 176.7(5) . . . . ?
C81 C85 C86 C91 1.0(8) . . . . ?
C85 C86 C87 C88 1.0(8) . . . . ?
C91 C86 C87 C88 -176.7(5) . . . . ?
C86 C87 C88 C89 -1.0(9) . . . . ?
C86 C87 C88 C94 177.7(6) . . . . ?
C87 C88 C89 C90 0.9(9) . . . . ?
C94 C88 C89 C90 -177.8(6) . . . . ?
C88 C89 C90 C85 -0.8(9) . . . . ?
C88 C89 C90 C97 179.4(6) . . . . ?
C86 C85 C90 C89 0.8(8) . . . . ?
C81 C85 C90 C89 176.5(5) . . . . ?
C86 C85 C90 C97 -179.4(5) . . . . ?
C81 C85 C90 C97 -3.7(8) . . . . ?
C87 C86 C91 C92 68.9(7) . . . . ?
C85 C86 C91 C92 -108.7(7) . . . . ?
C87 C86 C91 C93 -56.5(8) . . . . ?
C85 C86 C91 C93 125.9(7) . . . . ?
C87 C88 C94 C95 45.6(10) . . . . ?
C89 C88 C94 C95 -135.8(8) . . . . ?
C87 C88 C94 C96 -78.1(9) . . . . ?
C89 C88 C94 C96 100.5(8) . . . . ?
C89 C90 C97 C99 -68.8(8) . . . . ?
C85 C90 C97 C99 111.4(7) . . . . ?
C89 C90 C97 C98 57.0(8) . . . . ?
C85 C90 C97 C98 -122.8(7) . . . . ?
C84 C83 C100 C101 90.1(7) . . . . ?
C82 C83 C100 C101 -91.0(7) . . . . ?
C84 C83 C100 C105 -88.0(7) . . . . ?
C82 C83 C100 C105 90.9(7) . . . . ?
C105 C100 C101 C102 2.2(8) . . . . ?
C83 C100 C101 C102 -175.9(5) . . . . ?
C105 C100 C101 C106 -175.3(6) . . . . ?
C83 C100 C101 C106 6.6(8) . . . . ?
C100 C101 C102 C103 0.1(9) . . . . ?
C106 C101 C102 C103 177.7(6) . . . . ?
C101 C102 C103 C104 -1.7(9) . . . . ?
C101 C102 C103 C109 176.9(6) . . . . ?
C102 C103 C104 C105 1.2(9) . . . . ?
C109 C103 C104 C105 -177.5(6) . . . . ?
C103 C104 C105 C100 1.0(9) . . . . ?
C103 C104 C105 C112 -179.5(6) . . . . ?
C101 C100 C105 C104 -2.7(8) . . . . ?
C83 C100 C105 C104 175.4(5) . . . . ?
C101 C100 C105 C112 177.8(6) . . . . ?
C83 C100 C105 C112 -4.1(8) . . . . ?
C100 C101 C106 C107 -120.9(6) . . . . ?
C102 C101 C106 C107 61.6(8) . . . . ?
C100 C101 C106 C108 113.7(7) . . . . ?
C102 C101 C106 C108 -63.8(8) . . . . ?
C102 C103 C109 C110 19.7(9) . . . . ?
C104 C103 C109 C110 -161.7(6) . . . . ?
C102 C103 C109 C111 -105.4(9) . . . . ?
C104 C103 C109 C111 73.2(9) . . . . ?
C104 C105 C112 C114 47.0(9) . . . . ?
C100 C105 C112 C114 -133.5(7) . . . . ?
C104 C105 C112 C113 -80.3(8) . . . . ?
C100 C105 C112 C113 99.1(7) . . . . ?
